data_2202116
loop_
_publ_author_name
'Takeo Fukunaga'
'Setsuo Kashino'
'Hiroyuki Ishida'

_publ_section_title
;
 3-Hydroxypyridinium 2,5-dihydroxybenzoate
;
_journal_issue 4
_journal_name_full 'Acta Crystallographica Section E'
_journal_page_first o420
_journal_page_last o422
_journal_paper_doi 10.1107/S1600536803004525
_journal_volume 59
_journal_year 2003
_chemical_formula_iupac 'C5 H6 N O 1+, C7 H5 O4 1-'
_chemical_formula_moiety 'C5 H6 N O 1+, C7 H5 O4 1-'
_chemical_formula_sum 'C12 H11 N O5'
_chemical_formula_weight 249.22
_space_group_IT_number 14
_symmetry_cell_setting monoclinic
_symmetry_space_group_name_Hall '-P 2ybc'
_symmetry_space_group_name_H-M 'P 1 21/c 1'
_atom_type_scat_source IntTabC
_cell_angle_alpha 90
_cell_angle_beta 95.454(18)
_cell_angle_gamma 90
_cell_formula_units_Z 4
_cell_length_a 7.659(2)
_cell_length_b 7.1731(17)
_cell_length_c 20.468(4)
_cell_measurement_reflns_used 25
_cell_measurement_temperature 298
_cell_measurement_theta_max 11.5
_cell_measurement_theta_min 11.3
_cell_volume 1119.4(5)
_computing_cell_refinement 'MSC/AFC Diffractometer Control Software'
_computing_data_collection
;
MSC/AFC Diffractometer Control Software
(Molecular Structure Corporation, 1990)
;
_computing_data_reduction 'TEXSAN for Windows (Molecular Structure Corporation, 1997-1999)'
_computing_publication_material 'TEXSAN for Windows'
_computing_structure_refinement 'TEXSAN for Windows'
_computing_structure_solution 'SIR92 (Altomare et al., 1994)'
_diffrn_ambient_temperature 298
_diffrn_measured_fraction_theta_full 0.999
_diffrn_measured_fraction_theta_max 0.999
_diffrn_measurement_device 'Rigaku AFC-5R'
_diffrn_measurement_method \w-2\q
_diffrn_radiation_monochromator graphite
_diffrn_radiation_source 'Rigaku rotating anode'
_diffrn_radiation_type 'Mo K\a'
_diffrn_radiation_wavelength 0.71073
_diffrn_reflns_av_R_equivalents 0.031
_diffrn_reflns_av_sigmaI/netI 0.051
_diffrn_reflns_limit_h_max 10
_diffrn_reflns_limit_h_min -1
_diffrn_reflns_limit_k_max 10
_diffrn_reflns_limit_k_min -1
_diffrn_reflns_limit_l_max 28
_diffrn_reflns_limit_l_min -28
_diffrn_reflns_number 4496
_diffrn_reflns_reduction_process 'Lp corrections applied'
_diffrn_reflns_theta_full 29.99
_diffrn_reflns_theta_max 29.99
_diffrn_reflns_theta_min 2.67
_diffrn_standards_decay_% 2.29
_diffrn_standards_interval_count 97
_diffrn_standards_number 3
_exptl_absorpt_coefficient_mu 0.117
_exptl_absorpt_correction_type none
_exptl_crystal_colour colorless
_exptl_crystal_density_diffrn 1.479
_exptl_crystal_density_meas ?
_exptl_crystal_description plate
_exptl_crystal_F_000 520
_exptl_crystal_size_max 0.50
_exptl_crystal_size_mid 0.27
_exptl_crystal_size_min 0.21
_refine_diff_density_max 0.37
_refine_diff_density_min -0.36
_refine_ls_extinction_coef 1.7(3)E-6
_refine_ls_extinction_expression 'equ(3) Acta Cryst.(1968) 24, p213.'
_refine_ls_extinction_method 'Zachariasen (1967)'
_refine_ls_goodness_of_fit_all 1.10
_refine_ls_goodness_of_fit_ref 1.10
_refine_ls_hydrogen_treatment refall
_refine_ls_matrix_type full
_refine_ls_number_constraints 0
_refine_ls_number_parameters 208
_refine_ls_number_reflns 3252
_refine_ls_number_restraints 0
_refine_ls_R_factor_all 0.066
_refine_ls_R_factor_gt 0.056
_refine_ls_shift/su_max 0.001
_refine_ls_shift/su_mean 0.001
_refine_ls_structure_factor_coef Fsqd
_refine_ls_weighting_details 'w = 1/[\s^2^(Fo) + 0.00203|Fo|^2^]'
_refine_ls_weighting_scheme sigma
_refine_ls_wR_factor_all 0.179
_refine_ls_wR_factor_ref 0.179
_reflns_number_gt 1878
_reflns_number_total 3252
_reflns_threshold_expression I>2\s(I)
_cod_data_source_file ob6218.cif
_cod_data_source_block I
_cod_depositor_comments
;
The following automatic conversions were performed:

'_exptl_crystal_density_meas' value 'not measured' was changed to '?'
- the value is perceived as not measured.

Automatic conversion script
Id: cif_fix_values 3008 2015-01-20 13:52:24Z robertas 
;
_cod_original_sg_symbol_H-M 'P 21/c'
_cod_original_formula_sum 'C12 H11 N O5 '
_cod_database_code 2202116

loop_
_symmetry_equiv_pos_as_xyz
'  +x,  +y,  +z'
'  -x,1/2+y,1/2-z'
'  -x,  -y,  -z'
'  +x,1/2-y,1/2+z'

loop_
_atom_site_label
_atom_site_fract_x
_atom_site_fract_y
_atom_site_fract_z
_atom_site_U_iso_or_equiv
_atom_site_adp_type
_atom_site_calc_flag
_atom_site_calc_attached_atom
_atom_site_refinement_flags
_atom_site_occupancy
O1 0.4951(3) 1.1583(2) 0.61801(10) 0.0619(5) Uani d ? . 1.000
O2 0.2621(2) 0.1928(2) 0.52261(8) 0.0585(5) Uani d ? . 1.000
O3 0.2599(2) 0.4962(2) 0.50114(7) 0.0513(5) Uani d ? . 1.000
O4 0.0893(2) 0.6228(2) 0.39858(9) 0.0546(5) Uani d ? . 1.000
O5 -0.1000(2) -0.0975(2) 0.33037(8) 0.0549(5) Uani d ? . 1.000
N1 0.4441(2) 0.6629(3) 0.60081(9) 0.0387(5) Uani d ? . 1.000
C2 0.4276(3) 0.8440(3) 0.58707(10) 0.0388(5) Uani d ? . 1.000
C3 0.5064(3) 0.9755(3) 0.62988(10) 0.0404(5) Uani d ? . 1.000
C4 0.6014(3) 0.9113(3) 0.68671(11) 0.0435(6) Uani d ? . 1.000
C5 0.6149(3) 0.7233(3) 0.69940(11) 0.0443(6) Uani d ? . 1.000
C6 0.5358(3) 0.5985(3) 0.65547(11) 0.0431(6) Uani d ? . 1.000
C7 0.0973(2) 0.2951(3) 0.42658(9) 0.0322(5) Uani d ? . 1.000
C8 0.0433(3) 0.4427(3) 0.38454(10) 0.0358(5) Uani d ? . 1.000
C9 -0.0555(3) 0.4051(3) 0.32527(10) 0.0404(5) Uani d ? . 1.000
C10 -0.1008(3) 0.2249(3) 0.30804(10) 0.0398(5) Uani d ? . 1.000
C11 -0.0497(3) 0.0777(3) 0.35006(10) 0.0371(5) Uani d ? . 1.000
C12 0.0484(3) 0.1147(3) 0.40892(10) 0.0354(5) Uani d ? . 1.000
C13 0.2143(3) 0.3294(3) 0.48844(9) 0.0371(5) Uani d ? . 1.000
H1 0.381(3) 0.577(4) 0.5691(13) 0.053(7) Uiso d ? . 1.000
H2 0.358(3) 0.881(3) 0.5457(11) 0.039(6) Uiso d ? . 1.000
H3 0.412(4) 1.184(4) 0.5847(15) 0.072(8) Uiso d ? . 1.000
H4 0.660(3) 0.999(4) 0.7144(13) 0.054(7) Uiso d ? . 1.000
H5 0.685(3) 0.676(4) 0.7393(13) 0.057(7) Uiso d ? . 1.000
H6 0.543(3) 0.472(4) 0.6596(12) 0.055(7) Uiso d ? . 1.000
H7 0.152(4) 0.619(4) 0.4392(15) 0.072(8) Uiso d ? . 1.000
H8 -0.094(4) 0.505(5) 0.2961(14) 0.070(8) Uiso d ? . 1.000
H9 -0.173(3) 0.198(3) 0.2656(11) 0.040(6) Uiso d ? . 1.000
H10 -0.044(4) -0.171(4) 0.3587(15) 0.067(8) Uiso d ? . 1.000
H11 0.085(3) 0.017(3) 0.4374(11) 0.038(5) Uiso d ? . 1.000

loop_
_atom_site_aniso_label
_atom_site_aniso_U_11
_atom_site_aniso_U_22
_atom_site_aniso_U_33
_atom_site_aniso_U_12
_atom_site_aniso_U_13
_atom_site_aniso_U_23
O1 0.0763(12) 0.0317(9) 0.0698(12) -0.0054(8) -0.0349(10) 0.0013(8)
O2 0.0811(12) 0.0392(9) 0.0483(9) -0.0009(8) -0.0300(8) 0.0067(7)
O3 0.0667(11) 0.0344(9) 0.0480(9) -0.0033(7) -0.0198(8) -0.0060(7)
O4 0.0710(11) 0.0253(8) 0.0608(11) -0.0023(7) -0.0286(9) 0.0020(7)
O5 0.0788(12) 0.0304(8) 0.0492(10) -0.0051(8) -0.0267(8) -0.0025(7)
N1 0.0436(10) 0.0324(9) 0.0381(9) -0.0006(7) -0.0064(7) -0.0054(7)
C2 0.0443(11) 0.0341(11) 0.0353(10) -0.0007(9) -0.0106(9) -0.0010(8)
C3 0.0417(11) 0.0324(10) 0.0444(11) -0.0018(8) -0.0091(9) -0.0025(9)
C4 0.0447(12) 0.0414(12) 0.0407(11) 0.0002(9) -0.0153(9) -0.0084(9)
C5 0.0475(12) 0.0458(12) 0.0368(11) 0.0057(10) -0.0099(9) -0.0007(9)
C6 0.0484(12) 0.0338(11) 0.0453(12) 0.0042(9) -0.0050(9) -0.0003(9)
C7 0.0376(10) 0.0273(9) 0.0305(9) 0.0022(7) -0.0035(8) 0.0000(7)
C8 0.0396(10) 0.0249(10) 0.0407(11) 0.0015(8) -0.0078(8) 0.0004(8)
C9 0.0455(11) 0.0329(10) 0.0398(11) 0.0025(9) -0.0117(9) 0.0066(9)
C10 0.0423(11) 0.0377(11) 0.0365(10) -0.0004(9) -0.0116(8) 0.0020(9)
C11 0.0432(11) 0.0282(9) 0.0379(10) 0.0011(8) -0.0061(8) -0.0028(8)
C12 0.0424(11) 0.0279(10) 0.0341(10) 0.0010(8) -0.0053(8) 0.0028(8)
C13 0.0437(11) 0.0328(10) 0.0326(10) 0.0024(8) -0.0073(8) -0.0032(8)

loop_
_geom_angle_atom_site_label_1
_geom_angle_atom_site_label_2
_geom_angle_atom_site_label_3
_geom_angle
_geom_angle_publ_flag
C3 O1 H3 111(2) no
C8 O4 H7 105(2) no
C11 O5 H10 105(2) no
C2 N1 C6 122.8(2) no
C2 N1 H1 115.8(16) no
C6 N1 H1 121.3(16) no
N1 C2 C3 120.22(19) no
N1 C2 H2 118.4(14) no
C3 C2 H2 121.4(14) no
O1 C3 C2 122.5(2) yes
O1 C3 C4 119.8(2) yes
C2 C3 C4 117.7(2) no
C3 C4 C5 120.5(2) no
C3 C4 H4 117.8(17) no
C5 C4 H4 121.6(17) no
C4 C5 C6 119.8(2) no
C4 C5 H5 121.1(16) no
C6 C5 H5 119.1(16) no
N1 C6 C5 119.0(2) no
N1 C6 H6 116.1(18) no
C5 C6 H6 124.9(18) no
C8 C7 C12 119.23(18) no
C8 C7 C13 120.82(18) yes
C12 C7 C13 119.88(18) yes
O4 C8 C7 122.07(18) yes
O4 C8 C9 118.37(18) yes
C7 C8 C9 119.51(18) no
C8 C9 C10 120.52(19) no
C8 C9 H8 120.3(18) no
C10 C9 H8 119.1(18) no
C9 C10 C11 120.28(19) no
C9 C10 H9 120.6(14) no
C11 C10 H9 119.1(14) no
O5 C11 C10 117.43(19) yes
O5 C11 C12 123.28(19) yes
C10 C11 C12 119.29(19) no
C7 C12 C11 121.16(18) no
C7 C12 H11 118.6(15) no
C11 C12 H11 120.2(15) no
O2 C13 O3 124.78(19) yes
O2 C13 C7 117.88(18) yes
O3 C13 C7 117.33(18) yes

loop_
_geom_bond_atom_site_label_1
_geom_bond_atom_site_label_2
_geom_bond_site_symmetry_1
_geom_bond_site_symmetry_2
_geom_bond_distance
_geom_bond_publ_flag
O1 C3 . . 1.334(3) yes
O1 H3 . . 0.90(3) no
O2 C13 . . 1.239(3) yes
O3 C13 . . 1.267(3) yes
O4 C8 . . 1.363(3) yes
O4 H7 . . 0.92(3) no
O5 C11 . . 1.364(3) yes
O5 H10 . . 0.87(4) no
N1 C2 . . 1.332(3) yes
N1 C6 . . 1.345(3) yes
N1 H1 . . 0.99(3) no
C2 C3 . . 1.387(3) yes
C2 H2 . . 0.99(2) no
C3 C4 . . 1.391(3) yes
C4 C5 . . 1.375(3) yes
C4 H4 . . 0.93(3) no
C5 C6 . . 1.369(3) yes
C5 H5 . . 0.99(3) no
C6 H6 . . 0.91(3) no
C7 C8 . . 1.402(3) yes
C7 C12 . . 1.386(3) yes
C7 C13 . . 1.500(3) yes
C8 C9 . . 1.393(3) yes
C9 C10 . . 1.376(3) yes
C9 H8 . . 0.96(3) no
C10 C11 . . 1.394(3) yes
C10 H9 . . 1.00(2) no
C11 C12 . . 1.383(3) yes
C12 H11 . . 0.94(2) no

loop_
_geom_contact_atom_site_label_1
_geom_contact_atom_site_label_2
_geom_contact_distance
_geom_contact_site_symmetry_2
_geom_contact_publ_flag
O2 C3 3.158(3) 1_545 no
O3 H2 2.98(2) . no
O3 H3 2.99(3) 1_545 no
O3 C2 3.246(3) . no
N1 C13 3.331(3) 3_666 no
C2 C11 3.325(3) 3_566 no
C6 C8 3.414(3) 3_666 no
C8 H10 2.89(3) 1_565 no
C13 H3 2.59(3) 1_545 no
C13 H1 2.67(3) . no

loop_
_geom_hbond_atom_site_label_D
_geom_hbond_atom_site_label_H
_geom_hbond_atom_site_label_A
_geom_hbond_site_symmetry_A
_geom_hbond_distance_DH
_geom_hbond_distance_HA
_geom_hbond_distance_DA
_geom_hbond_angle_DHA
_geom_hbond_publ_flag
O1 H3 O2 1_565 0.90(3) 1.63(4) 2.530(2) 171(3) yes
O4 H7 O3 . 0.92(3) 1.70(3) 2.533(2) 150(3) yes
O5 H10 O4 1_545 0.87(4) 1.93(4) 2.773(3) 163(3) yes
N1 H1 O3 . 0.99(3) 1.70(3) 2.652(2) 161(2) yes
C2 H2 O2 1_565 0.99(2) 2.39(2) 3.048(3) 123.3(16) yes
C5 H5 O5 4_655 0.99(3) 2.43(3) 3.414(3) 169.2(19) yes
C6 H6 O1 1_545 0.91(3) 2.42(3) 3.257(3) 152(2) yes

loop_
_geom_torsion_atom_site_label_1
_geom_torsion_atom_site_label_2
_geom_torsion_atom_site_label_3
_geom_torsion_atom_site_label_4
_geom_torsion
_geom_torsion_publ_flag
O1 C3 C2 N1 179.3(2) no
O1 C3 C4 C5 -179.6(2) no
O2 C13 C7 C8 -177.8(2) no
O2 C13 C7 C12 -0.9(3) no
O3 C13 C7 C8 0.7(3) no
O3 C13 C7 C12 177.6(2) no
O4 C8 C7 C12 -178.9(2) no
O4 C8 C7 C13 -2.0(3) no
O4 C8 C9 C10 178.1(2) no
O5 C11 C10 C9 179.5(2) no
O5 C11 C12 C7 179.5(2) no
N1 C2 C3 C4 -0.1(4) no
N1 C6 C5 C4 -0.8(4) no
C2 N1 C6 C5 0.5(4) no
C2 C3 C4 C5 -0.2(4) no
C3 C2 N1 C6 -0.1(4) no
C3 C4 C5 C6 0.6(4) no
C7 C8 C9 C10 0.4(4) no
C7 C12 C11 C10 -0.4(4) no
C8 C7 C12 C11 1.3(3) no
C8 C9 C10 C11 0.6(4) no
C9 C8 C7 C12 -1.3(3) no
C9 C8 C7 C13 175.7(2) no
C9 C10 C11 C12 -0.6(4) no
C11 C12 C7 C13 -175.7(2) no

loop_
_cod_related_entry_id
_cod_related_entry_database
_cod_related_entry_code
1 ChemSpider 21131837
